data_7100659
loop_
_publ_author_name
'Rockshana Begum'
'Takashi Komuro'
'Hiromi Tobita'

_publ_section_title
;
Group 6 metal xantsil complexes with a labile oxygen coordination and
insertion of tBuCN into a W-Si bond [xantsil = (9,9-dimethylxantene-
4,5-diyl)bis(dimethylsilyl)]
;
_journal_name_full 'Chemical Communications'
_journal_paper_doi 10.1039/b512759a
_journal_year 2006
_chemical_formula_sum 'C35 H49 N O2 Si2 W'
_chemical_formula_weight 755.78
_space_group_IT_number 19
_symmetry_cell_setting orthorhombic
_symmetry_Int_Tables_number 19
_symmetry_space_group_name_Hall 'P 2ac 2ab'
_symmetry_space_group_name_H-M 'P 21 21 21'
_cell_angle_alpha 90.00
_cell_angle_beta 90.00
_cell_angle_gamma 90.00
_cell_formula_units_Z 4
_cell_length_a 11.3139(5)
_cell_length_b 14.8370(5)
_cell_length_c 20.5961(7)
_cell_measurement_temperature 150(2)
_cell_volume 3457.4(2)
_diffrn_ambient_temperature 150(2)
_exptl_crystal_density_diffrn 1.452
_cod_database_code 7100659

loop_
_symmetry_equiv_pos_as_xyz
'x, y, z'
'-x+1/2, -y, z+1/2'
'x+1/2, -y+1/2, -z'
'-x, y+1/2, -z+1/2'

loop_
_atom_site_label
_atom_site_type_symbol
_atom_site_fract_x
_atom_site_fract_y
_atom_site_fract_z
_atom_site_U_iso_or_equiv
_atom_site_adp_type
_atom_site_occupancy
_atom_site_symmetry_multiplicity
_atom_site_calc_flag
_atom_site_refinement_flags
_atom_site_disorder_assembly
_atom_site_disorder_group
W1 W 0.133624(18) 0.765662(15) 0.330290(10) 0.02733(8) Uani 1 1 d . . .
Si1 Si 0.08734(14) 0.75397(11) 0.20440(8) 0.0302(3) Uani 1 1 d . . .
Si2 Si 0.38126(16) 0.59661(12) 0.29752(9) 0.0361(4) Uani 1 1 d . . .
O1 O 0.3392(3) 0.6881(3) 0.1695(2) 0.0365(9) Uani 1 1 d . . .
O2 O 0.1261(7) 0.9489(3) 0.2595(3) 0.0572(14) Uani 1 1 d . . .
N1 N 0.3065(4) 0.6938(4) 0.3217(3) 0.0355(11) Uani 1 1 d . . .
C1 C 0.3149(5) 0.7750(4) 0.3386(3) 0.0332(12) Uani 1 1 d . . .
C2 C 0.4216(6) 0.8364(5) 0.3453(4) 0.0440(16) Uani 1 1 d . . .
C3 C 0.3906(9) 0.9195(6) 0.3849(5) 0.063(2) Uani 1 1 d . . .
H1 H 0.3691 0.9014 0.4291 0.095 Uiso 1 1 calc R . .
H2 H 0.3237 0.9507 0.3646 0.095 Uiso 1 1 calc R . .
H3 H 0.4589 0.9600 0.3864 0.095 Uiso 1 1 calc R . .
C4 C 0.4506(8) 0.8661(6) 0.2750(4) 0.059(2) Uani 1 1 d . . .
H4 H 0.5186 0.9071 0.2755 0.088 Uiso 1 1 calc R . .
H5 H 0.3821 0.8971 0.2563 0.088 Uiso 1 1 calc R . .
H6 H 0.4695 0.8130 0.2487 0.088 Uiso 1 1 calc R . .
C5 C 0.5258(7) 0.7879(8) 0.3759(6) 0.076(3) Uani 1 1 d . . .
H7 H 0.5918 0.8301 0.3810 0.114 Uiso 1 1 calc R . .
H8 H 0.5501 0.7378 0.3480 0.114 Uiso 1 1 calc R . .
H9 H 0.5027 0.7646 0.4186 0.114 Uiso 1 1 calc R . .
C6 C -0.0573(6) 0.8138(6) 0.1867(4) 0.0470(17) Uani 1 1 d . . .
H10 H -0.0504 0.8774 0.1990 0.071 Uiso 1 1 calc R . .
H11 H -0.1209 0.7857 0.2118 0.071 Uiso 1 1 calc R . .
H12 H -0.0751 0.8093 0.1403 0.071 Uiso 1 1 calc R . .
C7 C 0.0620(7) 0.6392(5) 0.1665(4) 0.0471(15) Uani 1 1 d . . .
H13 H 0.0229 0.6465 0.1244 0.071 Uiso 1 1 calc R . .
H14 H 0.0119 0.6029 0.1952 0.071 Uiso 1 1 calc R . .
H15 H 0.1381 0.6088 0.1604 0.071 Uiso 1 1 calc R . .
C8 C 0.2017(5) 0.8044(4) 0.1474(3) 0.0324(12) Uani 1 1 d . . .
C9 C 0.1765(6) 0.8828(5) 0.1125(3) 0.0402(14) Uani 1 1 d . . .
H16 H 0.1056 0.9147 0.1217 0.048 Uiso 1 1 calc R . .
C10 C 0.2510(8) 0.9155(5) 0.0651(4) 0.0514(18) Uani 1 1 d . . .
H17 H 0.2311 0.9693 0.0426 0.062 Uiso 1 1 calc R . .
C11 C 0.3555(7) 0.8701(5) 0.0501(4) 0.0442(15) Uani 1 1 d . . .
H18 H 0.4061 0.8928 0.0171 0.053 Uiso 1 1 calc R . .
C12 C 0.3856(6) 0.7922(5) 0.0832(3) 0.0380(13) Uani 1 1 d . . .
C13 C 0.3098(5) 0.7627(5) 0.1324(3) 0.0327(11) Uani 1 1 d . . .
C14 C 0.4902(6) 0.7335(6) 0.0652(3) 0.0474(16) Uani 1 1 d . . .
C15 C 0.5849(8) 0.7855(7) 0.0276(5) 0.069(3) Uani 1 1 d . . .
H19 H 0.6150 0.8349 0.0546 0.104 Uiso 1 1 calc R . .
H20 H 0.5504 0.8102 -0.0122 0.104 Uiso 1 1 calc R . .
H21 H 0.6500 0.7448 0.0165 0.104 Uiso 1 1 calc R . .
C16 C 0.4434(9) 0.6545(7) 0.0208(4) 0.066(2) Uani 1 1 d . . .
H22 H 0.5070 0.6108 0.0136 0.099 Uiso 1 1 calc R . .
H23 H 0.4173 0.6791 -0.0209 0.099 Uiso 1 1 calc R . .
H24 H 0.3768 0.6246 0.0423 0.099 Uiso 1 1 calc R . .
C17 C 0.4920(6) 0.6243(4) 0.2328(3) 0.0372(13) Uani 1 1 d . . .
C18 C 0.6120(6) 0.6038(5) 0.2399(4) 0.0470(17) Uani 1 1 d . . .
H25 H 0.6381 0.5727 0.2776 0.056 Uiso 1 1 calc R . .
C19 C 0.6932(6) 0.6281(6) 0.1928(5) 0.056(2) Uani 1 1 d . . .
H26 H 0.7746 0.6149 0.1989 0.067 Uiso 1 1 calc R . .
C20 C 0.6565(6) 0.6717(6) 0.1367(4) 0.0514(18) Uani 1 1 d . . .
H27 H 0.7130 0.6879 0.1046 0.062 Uiso 1 1 calc R . .
C21 C 0.5377(6) 0.6921(5) 0.1270(4) 0.0404(14) Uani 1 1 d . . .
C22 C 0.4584(5) 0.6678(4) 0.1758(3) 0.0351(12) Uani 1 1 d . . .
C23 C 0.2692(7) 0.5136(5) 0.2688(5) 0.056(2) Uani 1 1 d . . .
H28 H 0.2864 0.4543 0.2876 0.084 Uiso 1 1 calc R . .
H29 H 0.2720 0.5097 0.2214 0.084 Uiso 1 1 calc R . .
H30 H 0.1903 0.5331 0.2825 0.084 Uiso 1 1 calc R . .
C24 C 0.4584(9) 0.5478(7) 0.3697(4) 0.066(3) Uani 1 1 d . . .
H31 H 0.5299 0.5830 0.3789 0.099 Uiso 1 1 calc R . .
H32 H 0.4803 0.4852 0.3606 0.099 Uiso 1 1 calc R . .
H33 H 0.4056 0.5498 0.4073 0.099 Uiso 1 1 calc R . .
C25 C 0.1311(7) 0.8771(4) 0.2833(3) 0.0374(12) Uani 1 1 d . . .
C26 C -0.0358(6) 0.7086(5) 0.3844(3) 0.0429(15) Uani 1 1 d . . .
C27 C -0.0369(6) 0.8058(5) 0.3862(3) 0.0378(13) Uani 1 1 d . . .
C28 C 0.0615(7) 0.8342(5) 0.4226(3) 0.0430(16) Uani 1 1 d . . .
C29 C 0.1244(6) 0.7562(6) 0.4451(3) 0.0489(17) Uani 1 1 d . . .
C30 C 0.0639(7) 0.6791(5) 0.4207(4) 0.0451(16) Uani 1 1 d . . .
C31 C -0.1284(10) 0.6499(7) 0.3547(5) 0.067(3) Uani 1 1 d . . .
H34 H -0.0914 0.5954 0.3371 0.101 Uiso 1 1 calc R . .
H35 H -0.1680 0.6828 0.3196 0.101 Uiso 1 1 calc R . .
H36 H -0.1864 0.6331 0.3879 0.101 Uiso 1 1 calc R . .
C32 C -0.1329(8) 0.8657(7) 0.3616(4) 0.058(2) Uani 1 1 d . . .
H37 H -0.1894 0.8778 0.3966 0.087 Uiso 1 1 calc R . .
H38 H -0.1737 0.8360 0.3255 0.087 Uiso 1 1 calc R . .
H39 H -0.0986 0.9226 0.3465 0.087 Uiso 1 1 calc R . .
C33 C 0.0827(10) 0.9304(7) 0.4430(5) 0.071(3) Uani 1 1 d . . .
H40 H 0.0712 0.9704 0.4056 0.106 Uiso 1 1 calc R . .
H41 H 0.1638 0.9367 0.4591 0.106 Uiso 1 1 calc R . .
H42 H 0.0270 0.9467 0.4774 0.106 Uiso 1 1 calc R . .
C34 C 0.2291(8) 0.7530(11) 0.4893(4) 0.084(4) Uani 1 1 d . . .
H43 H 0.2091 0.7819 0.5307 0.126 Uiso 1 1 calc R . .
H44 H 0.2955 0.7850 0.4692 0.126 Uiso 1 1 calc R . .
H45 H 0.2514 0.6901 0.4971 0.126 Uiso 1 1 calc R . .
C35 C 0.0947(12) 0.5812(7) 0.4343(5) 0.079(3) Uani 1 1 d . . .
H46 H 0.1787 0.5712 0.4254 0.118 Uiso 1 1 calc R . .
H47 H 0.0470 0.5420 0.4064 0.118 Uiso 1 1 calc R . .
H48 H 0.0781 0.5674 0.4799 0.118 Uiso 1 1 calc R . .

loop_
_atom_site_aniso_label
_atom_site_aniso_U_11
_atom_site_aniso_U_22
_atom_site_aniso_U_33
_atom_site_aniso_U_23
_atom_site_aniso_U_13
_atom_site_aniso_U_12
W1 0.02888(11) 0.03000(11) 0.02311(11) 0.00022(8) 0.00048(8) -0.00205(7)
Si1 0.0288(7) 0.0368(9) 0.0250(7) 0.0001(6) -0.0024(6) -0.0015(6)
Si2 0.0335(8) 0.0344(8) 0.0404(9) 0.0081(7) 0.0012(8) 0.0042(7)
O1 0.0303(19) 0.038(2) 0.041(2) 0.010(2) 0.0033(18) 0.0028(15)
O2 0.086(4) 0.034(2) 0.052(3) 0.005(2) -0.007(3) 0.000(3)
N1 0.029(2) 0.040(3) 0.037(3) 0.000(2) -0.004(2) 0.002(2)
C1 0.032(3) 0.039(3) 0.029(3) 0.004(3) -0.003(2) -0.002(2)
C2 0.033(3) 0.051(4) 0.048(4) -0.003(3) -0.007(3) -0.011(3)
C3 0.066(5) 0.056(5) 0.068(5) -0.013(4) -0.005(5) -0.024(4)
C4 0.062(5) 0.055(5) 0.060(5) -0.007(4) 0.015(4) -0.023(4)
C5 0.045(4) 0.078(7) 0.106(8) -0.001(6) -0.025(5) -0.012(4)
C6 0.036(3) 0.066(5) 0.040(3) 0.003(3) -0.008(3) 0.005(3)
C7 0.057(4) 0.048(4) 0.036(3) -0.010(3) -0.006(3) -0.013(3)
C8 0.036(3) 0.036(3) 0.026(3) 0.002(2) -0.004(2) -0.002(2)
C9 0.044(3) 0.041(3) 0.036(3) 0.003(3) -0.001(3) 0.003(3)
C10 0.067(5) 0.039(4) 0.048(4) 0.012(3) 0.004(4) 0.008(3)
C11 0.048(4) 0.044(3) 0.040(3) 0.010(3) 0.012(3) -0.008(3)
C12 0.040(3) 0.044(3) 0.030(3) 0.002(2) 0.005(2) -0.006(2)
C13 0.036(3) 0.037(3) 0.025(2) 0.006(2) -0.003(2) -0.008(2)
C14 0.047(3) 0.055(4) 0.040(3) -0.002(3) 0.020(3) -0.002(4)
C15 0.057(4) 0.084(7) 0.067(5) 0.016(5) 0.034(4) -0.007(5)
C16 0.078(6) 0.081(6) 0.039(4) -0.019(4) 0.006(4) 0.002(5)
C17 0.030(3) 0.033(3) 0.048(4) 0.001(3) 0.002(3) 0.002(2)
C18 0.038(4) 0.043(4) 0.059(4) 0.004(3) 0.000(3) 0.010(3)
C19 0.027(3) 0.065(5) 0.074(6) -0.002(4) 0.001(3) 0.001(3)
C20 0.030(3) 0.058(4) 0.066(5) 0.002(4) 0.012(3) 0.000(3)
C21 0.036(3) 0.042(3) 0.043(4) 0.000(3) 0.005(3) -0.001(3)
C22 0.028(3) 0.037(3) 0.040(3) -0.001(3) 0.005(3) 0.001(2)
C23 0.041(4) 0.034(3) 0.093(7) 0.003(4) 0.010(4) -0.004(3)
C24 0.067(5) 0.077(6) 0.056(5) 0.030(5) -0.001(4) 0.016(5)
C25 0.050(3) 0.037(3) 0.026(2) -0.001(2) -0.002(3) -0.001(3)
C26 0.042(3) 0.050(4) 0.037(3) 0.000(3) 0.011(3) -0.011(3)
C27 0.034(3) 0.045(3) 0.035(3) -0.006(3) 0.007(3) 0.001(3)
C28 0.046(4) 0.051(4) 0.032(3) -0.012(3) 0.012(3) -0.006(3)
C29 0.045(3) 0.073(5) 0.029(3) 0.008(3) 0.006(3) -0.003(4)
C30 0.049(4) 0.043(4) 0.044(4) 0.015(3) 0.010(3) 0.000(3)
C31 0.069(5) 0.071(6) 0.061(5) -0.018(4) 0.019(5) -0.035(5)
C32 0.043(4) 0.070(5) 0.061(5) 0.005(4) 0.014(4) 0.013(4)
C33 0.080(6) 0.061(5) 0.071(6) -0.031(5) 0.020(5) -0.019(5)
C34 0.063(5) 0.156(11) 0.034(3) 0.027(6) -0.015(4) -0.015(7)
C35 0.098(8) 0.059(6) 0.079(7) 0.034(5) 0.021(6) 0.016(5)

loop_
_geom_bond_atom_site_label_1
_geom_bond_atom_site_label_2
_geom_bond_distance
_geom_bond_site_symmetry_2
_geom_bond_publ_flag
W1 C25 1.916(6) . ?
W1 C1 2.063(6) . ?
W1 N1 2.235(5) . ?
W1 C28 2.306(7) . ?
W1 C27 2.324(6) . ?
W1 C29 2.370(7) . ?
W1 C26 2.374(6) . ?
W1 C30 2.395(7) . ?
W1 Si1 2.6509(16) . ?
Si1 C7 1.896(7) . ?
Si1 C6 1.897(7) . ?
Si1 C8 1.901(6) . ?
Si2 N1 1.744(6) . ?
Si2 C23 1.864(8) . ?
Si2 C24 1.869(8) . ?
Si2 C17 1.875(7) . ?
O1 C13 1.387(7) . ?
O1 C22 1.388(7) . ?
O2 C25 1.173(8) . ?
N1 C1 1.257(9) . ?
C1 C2 1.519(9) . ?
C2 C5 1.518(12) . ?
C2 C3 1.519(12) . ?
C2 C4 1.548(11) . ?
C3 H1 0.9800 . ?
C3 H2 0.9800 . ?
C3 H3 0.9800 . ?
C4 H4 0.9800 . ?
C4 H5 0.9800 . ?
C4 H6 0.9800 . ?
C5 H7 0.9800 . ?
C5 H8 0.9800 . ?
C5 H9 0.9800 . ?
C6 H10 0.9800 . ?
C6 H11 0.9800 . ?
C6 H12 0.9800 . ?
C7 H13 0.9800 . ?
C7 H14 0.9800 . ?
C7 H15 0.9800 . ?
C8 C9 1.397(9) . ?
C8 C13 1.405(9) . ?
C9 C10 1.377(10) . ?
C9 H16 0.9500 . ?
C10 C11 1.396(11) . ?
C10 H17 0.9500 . ?
C11 C12 1.385(10) . ?
C11 H18 0.9500 . ?
C12 C13 1.398(8) . ?
C12 C14 1.515(10) . ?
C14 C21 1.513(11) . ?
C14 C15 1.531(10) . ?
C14 C16 1.577(12) . ?
C15 H19 0.9800 . ?
C15 H20 0.9800 . ?
C15 H21 0.9800 . ?
C16 H22 0.9800 . ?
C16 H23 0.9800 . ?
C16 H24 0.9800 . ?
C17 C22 1.392(10) . ?
C17 C18 1.399(9) . ?
C18 C19 1.385(11) . ?
C18 H25 0.9500 . ?
C19 C20 1.387(13) . ?
C19 H26 0.9500 . ?
C20 C21 1.391(9) . ?
C20 H27 0.9500 . ?
C21 C22 1.394(9) . ?
C23 H28 0.9800 . ?
C23 H29 0.9800 . ?
C23 H30 0.9800 . ?
C24 H31 0.9800 . ?
C24 H32 0.9800 . ?
C24 H33 0.9800 . ?
C26 C30 1.422(11) . ?
C26 C27 1.443(11) . ?
C26 C31 1.492(11) . ?
C27 C28 1.406(10) . ?
C27 C32 1.493(11) . ?
C28 C29 1.436(11) . ?
C28 C33 1.506(11) . ?
C29 C30 1.425(11) . ?
C29 C34 1.496(10) . ?
C30 C35 1.520(11) . ?
C31 H34 0.9800 . ?
C31 H35 0.9800 . ?
C31 H36 0.9800 . ?
C32 H37 0.9800 . ?
C32 H38 0.9800 . ?
C32 H39 0.9800 . ?
C33 H40 0.9800 . ?
C33 H41 0.9800 . ?
C33 H42 0.9800 . ?
C34 H43 0.9800 . ?
C34 H44 0.9800 . ?
C34 H45 0.9800 . ?
C35 H46 0.9800 . ?
C35 H47 0.9800 . ?
C35 H48 0.9800 . ?
